data_7132063
loop_
_publ_author_name
'Singh, Anupamkumar'
'Chauhan, Shivani Singh'
'Bhadra, Sukalyan'

_publ_section_title
;
 Catalytic cascade synthesis of cyanohydrin esters via water/O2-induced
 cyanide transfer from K3Fe(CN)6
;
_journal_name_full 'Chemical Communications'
_journal_paper_doi 10.1039/D3CC02743K
_journal_year 2023
_chemical_formula_moiety 'C15 H11 N O2'
_chemical_formula_sum 'C15 H11 N O2'
_chemical_formula_weight 237.25
_space_group_crystal_system monoclinic
_space_group_IT_number 14
_space_group_name_Hall '-P 2ybc'
_space_group_name_H-M_alt 'P 1 21/c 1'
_atom_sites_solution_hydrogens geom
_audit_creation_date 2022-05-18
_audit_creation_method
;
Olex2 1.2
(compiled 2018.05.29 svn.r3508 for OlexSys, GUI svn.r5506)
;
_audit_update_record
;
2022-05-18 deposited with the CCDC.	2023-08-28 downloaded from the CCDC.
;
_cell_angle_alpha 90
_cell_angle_beta 102.208(3)
_cell_angle_gamma 90
_cell_formula_units_Z 4
_cell_length_a 14.6245(10)
_cell_length_b 11.4172(8)
_cell_length_c 7.6696(5)
_cell_measurement_reflns_used 9962
_cell_measurement_temperature 298(2)
_cell_measurement_theta_max 26.25
_cell_measurement_theta_min 2.85
_cell_volume 1251.64(15)
_computing_cell_refinement 'SAINT V8.40B (?, 2016)'
_computing_data_reduction 'SAINT V8.40B (?, 2016)'
_computing_molecular_graphics 'Olex2 (Dolomanov et al., 2009)'
_computing_publication_material 'Olex2 (Dolomanov et al., 2009)'
_computing_structure_refinement 'ShelXL (Sheldrick, 2015)'
_computing_structure_solution 'SHELXT 2018/2 (Sheldrick, 2018)'
_diffrn_ambient_temperature 298
_diffrn_measured_fraction_theta_full 0.999
_diffrn_measured_fraction_theta_max 0.999
_diffrn_measurement_device_type 'Bruker D8 QUEST'
_diffrn_measurement_method '\f and \w scans'
_diffrn_radiation_type MoK\a
_diffrn_radiation_wavelength 0.71073
_diffrn_reflns_av_R_equivalents 0.1438
_diffrn_reflns_av_unetI/netI 0.0463
_diffrn_reflns_Laue_measured_fraction_full 0.999
_diffrn_reflns_Laue_measured_fraction_max 0.999
_diffrn_reflns_limit_h_max 17
_diffrn_reflns_limit_h_min -17
_diffrn_reflns_limit_k_max 13
_diffrn_reflns_limit_k_min -13
_diffrn_reflns_limit_l_max 9
_diffrn_reflns_limit_l_min -9
_diffrn_reflns_number 65497
_diffrn_reflns_point_group_measured_fraction_full 0.999
_diffrn_reflns_point_group_measured_fraction_max 0.999
_diffrn_reflns_theta_full 25.000
_diffrn_reflns_theta_max 25.000
_diffrn_reflns_theta_min 2.850
_diffrn_standards_number 0
_exptl_absorpt_coefficient_mu 0.084
_exptl_absorpt_correction_T_max 0.7454
_exptl_absorpt_correction_T_min 0.4501
_exptl_absorpt_correction_type multi-scan
_exptl_absorpt_process_details
'SADABS-2016/2 (Bruker,2016/2) was used for absorption correction. wR2(int) was 0.1652 before and 0.1223 after correction. The Ratio of minimum to maximum transmission is 0.6038. The \l/2 correction factor is Not present.'
_exptl_crystal_colour colourless
_exptl_crystal_colour_primary colourless
_exptl_crystal_density_diffrn 1.259
_exptl_crystal_description block
_exptl_crystal_F_000 496
_exptl_crystal_size_max 0.46
_exptl_crystal_size_mid 0.11
_exptl_crystal_size_min 0.08
_refine_diff_density_max 0.163
_refine_diff_density_min -0.197
_refine_diff_density_rms 0.042
_refine_ls_extinction_method none
_refine_ls_goodness_of_fit_ref 1.105
_refine_ls_hydrogen_treatment constr
_refine_ls_matrix_type full
_refine_ls_number_parameters 163
_refine_ls_number_reflns 2205
_refine_ls_number_restraints 0
_refine_ls_restrained_S_all 1.105
_refine_ls_R_factor_all 0.0631
_refine_ls_R_factor_gt 0.0499
_refine_ls_shift/su_max 0.000
_refine_ls_shift/su_mean 0.000
_refine_ls_structure_factor_coef Fsqd
_refine_ls_weighting_details 'w=1/[\s^2^(Fo^2^)+(0.0677P)^2^+0.3326P] where P=(Fo^2^+2Fc^2^)/3'
_refine_ls_weighting_scheme calc
_refine_ls_wR_factor_gt 0.1332
_refine_ls_wR_factor_ref 0.1467
_reflns_Friedel_coverage 0.000
_reflns_number_gt 1728
_reflns_number_total 2205
_reflns_threshold_expression 'I > 2\s(I)'
_cod_data_source_file d3cc02743k2.cif
_cod_data_source_block as_513_0ma_a
_cod_database_code 7132063
_shelx_shelxl_version_number 2018/3
_shelx_space_group_comment
;
The symmetry employed for this shelxl refinement is uniquely defined
by the following loop, which should always be used as a source of
symmetry information in preference to the above space-group names.
They are only intended as comments.
;
_shelx_estimated_absorpt_t_max 0.993
_shelx_estimated_absorpt_t_min 0.962
_olex2_refinement_description
;
1. Fixed Uiso
 At 1.2 times of:
  All C(H) groups
2.a Ternary CH refined with riding coordinates:
 C5(H5)
2.b Aromatic/amide H refined with riding coordinates:
 C0AA(H0AA), C2(H2), C3(H3), C7(H7), C8(H8), C9(H9), C10(H10), C11(H11),
 C13(H13), C14(H14)
;
_olex2_submission_special_instructions 'No special instructions were received'

loop_
_space_group_symop_operation_xyz
'x, y, z'
'-x, y+1/2, -z+1/2'
'-x, -y, -z'
'x, -y-1/2, z-1/2'

loop_
_atom_site_label
_atom_site_type_symbol
_atom_site_fract_x
_atom_site_fract_y
_atom_site_fract_z
_atom_site_U_iso_or_equiv
_atom_site_adp_type
_atom_site_occupancy
_atom_site_site_symmetry_order
_atom_site_calc_flag
_atom_site_refinement_flags_posn
_atom_site_refinement_flags_adp
_atom_site_refinement_flags_occupancy
_atom_site_disorder_assembly
_atom_site_disorder_group
O1 O 0.66442(8) 0.58898(11) 0.21538(16) 0.0472(4) Uani 1 1 d . . . . .
O2 O 0.61417(10) 0.73473(13) 0.0241(2) 0.0629(4) Uani 1 1 d . . . . .
C1 C 0.50245(12) 0.62818(15) 0.1461(2) 0.0408(4) Uani 1 1 d . . . . .
N2 N 0.82264(14) 0.81204(18) 0.3121(3) 0.0720(6) Uani 1 1 d . . . . .
C0AA C 0.32270(15) 0.5786(2) 0.1818(3) 0.0630(6) Uani 1 1 d . . . . .
H0AA H 0.262118 0.562196 0.194239 0.076 Uiso 1 1 calc R . . . .
C2 C 0.33864(16) 0.6707(2) 0.0783(3) 0.0703(7) Uani 1 1 d . . . . .
H2 H 0.288800 0.716445 0.020312 0.084 Uiso 1 1 calc R . . . .
C3 C 0.42807(14) 0.69603(19) 0.0593(3) 0.0577(5) Uani 1 1 d . . . . .
H3 H 0.438523 0.758581 -0.011698 0.069 Uiso 1 1 calc R . . . .
C4 C 0.59667(13) 0.65819(16) 0.1194(2) 0.0438(4) Uani 1 1 d . . . . .
C5 C 0.75624(13) 0.60981(16) 0.1840(3) 0.0475(5) Uani 1 1 d . . . . .
H5 H 0.753202 0.609095 0.055088 0.057 Uiso 1 1 calc R . . . .
C6 C 0.82147(13) 0.51473(17) 0.2695(3) 0.0510(5) Uani 1 1 d . . . . .
C7 C 0.81234(17) 0.4620(2) 0.4255(4) 0.0786(7) Uani 1 1 d . . . . .
H7 H 0.763451 0.483172 0.479325 0.094 Uiso 1 1 calc R . . . .
C8 C 0.8755(2) 0.3777(3) 0.5026(5) 0.1004(10) Uani 1 1 d . . . . .
H8 H 0.868325 0.340556 0.606793 0.121 Uiso 1 1 calc R . . . .
C9 C 0.94885(19) 0.3486(2) 0.4258(5) 0.0963(10) Uani 1 1 d . . . . .
H9 H 0.991893 0.292343 0.478582 0.116 Uiso 1 1 calc R . . . .
C10 C 0.39564(15) 0.51050(19) 0.2674(3) 0.0575(5) Uani 1 1 d . . . . .
H10 H 0.384484 0.447828 0.337536 0.069 Uiso 1 1 calc R . . . .
C11 C 0.48559(14) 0.53486(17) 0.2496(2) 0.0483(5) Uani 1 1 d . . . . .
H11 H 0.535003 0.488380 0.307454 0.058 Uiso 1 1 calc R . . . .
C12 C 0.79108(14) 0.72508(19) 0.2561(3) 0.0528(5) Uani 1 1 d . . . . .
C13 C 0.89492(16) 0.4842(2) 0.1933(4) 0.0763(7) Uani 1 1 d . . . . .
H13 H 0.901691 0.519368 0.087370 0.092 Uiso 1 1 calc R . . . .
C14 C 0.95866(19) 0.4015(3) 0.2738(5) 0.0975(10) Uani 1 1 d . . . . .
H14 H 1.008889 0.381914 0.222653 0.117 Uiso 1 1 calc R . . . .

loop_
_atom_site_aniso_label
_atom_site_aniso_U_11
_atom_site_aniso_U_22
_atom_site_aniso_U_33
_atom_site_aniso_U_23
_atom_site_aniso_U_13
_atom_site_aniso_U_12
O1 0.0397(7) 0.0488(8) 0.0544(7) 0.0063(6) 0.0127(6) 0.0035(6)
O2 0.0595(9) 0.0588(9) 0.0718(9) 0.0203(8) 0.0171(7) 0.0024(7)
C1 0.0415(10) 0.0397(9) 0.0398(9) -0.0059(7) 0.0050(7) 0.0022(7)
N2 0.0635(12) 0.0646(13) 0.0965(15) -0.0140(11) 0.0366(11) -0.0121(10)
C0AA 0.0447(11) 0.0769(15) 0.0672(13) -0.0122(12) 0.0112(10) -0.0087(11)
C2 0.0434(12) 0.0788(16) 0.0829(15) 0.0033(13) 0.0005(10) 0.0103(11)
C3 0.0500(12) 0.0550(12) 0.0654(12) 0.0101(10) 0.0061(9) 0.0053(10)
C4 0.0463(11) 0.0400(10) 0.0453(10) 0.0002(8) 0.0099(8) 0.0051(8)
C5 0.0425(10) 0.0533(11) 0.0507(10) -0.0029(9) 0.0186(8) 0.0007(8)
C6 0.0383(10) 0.0511(11) 0.0624(12) -0.0097(9) 0.0077(8) 0.0005(8)
C7 0.0529(13) 0.0873(18) 0.0968(18) 0.0250(15) 0.0187(12) 0.0155(12)
C8 0.0656(17) 0.096(2) 0.133(3) 0.0451(19) 0.0053(17) 0.0133(16)
C9 0.0521(16) 0.0663(17) 0.154(3) -0.0042(18) -0.0150(17) 0.0112(12)
C10 0.0574(13) 0.0576(12) 0.0593(12) -0.0044(10) 0.0163(10) -0.0135(10)
C11 0.0483(11) 0.0473(11) 0.0482(10) -0.0004(8) 0.0075(8) 0.0031(8)
C12 0.0433(11) 0.0565(13) 0.0643(12) -0.0004(10) 0.0243(9) 0.0011(10)
C13 0.0550(14) 0.0881(18) 0.0884(16) -0.0131(14) 0.0212(12) 0.0145(12)
C14 0.0581(16) 0.101(2) 0.130(3) -0.026(2) 0.0138(16) 0.0266(15)

loop_
_atom_type_symbol
_atom_type_description
_atom_type_scat_dispersion_real
_atom_type_scat_dispersion_imag
_atom_type_scat_source
C C 0.0033 0.0016 'International Tables Vol C Tables 4.2.6.8 and 6.1.1.4'
H H 0.0000 0.0000 'International Tables Vol C Tables 4.2.6.8 and 6.1.1.4'
N N 0.0061 0.0033 'International Tables Vol C Tables 4.2.6.8 and 6.1.1.4'
O O 0.0106 0.0060 'International Tables Vol C Tables 4.2.6.8 and 6.1.1.4'

loop_
_geom_angle_atom_site_label_1
_geom_angle_atom_site_label_2
_geom_angle_atom_site_label_3
_geom_angle
_geom_angle_site_symmetry_1
_geom_angle_site_symmetry_3
_geom_angle_publ_flag
C4 O1 C5 114.51(14) . . ?
C3 C1 C4 117.70(17) . . ?
C11 C1 C3 119.32(18) . . ?
C11 C1 C4 122.96(16) . . ?
C2 C0AA H0AA 119.9 . . ?
C2 C0AA C10 120.2(2) . . ?
C10 C0AA H0AA 119.9 . . ?
C0AA C2 H2 119.8 . . ?
C0AA C2 C3 120.4(2) . . ?
C3 C2 H2 119.8 . . ?
C1 C3 H3 120.1 . . ?
C2 C3 C1 119.9(2) . . ?
C2 C3 H3 120.1 . . ?
O1 C4 C1 112.70(15) . . ?
O2 C4 O1 121.94(17) . . ?
O2 C4 C1 125.37(17) . . ?
O1 C5 H5 108.9 . . ?
O1 C5 C6 109.75(15) . . ?
O1 C5 C12 110.27(14) . . ?
C6 C5 H5 108.9 . . ?
C12 C5 H5 108.9 . . ?
C12 C5 C6 110.12(16) . . ?
C7 C6 C5 121.91(18) . . ?
C7 C6 C13 119.3(2) . . ?
C13 C6 C5 118.7(2) . . ?
C6 C7 H7 120.0 . . ?
C6 C7 C8 120.1(3) . . ?
C8 C7 H7 120.0 . . ?
C7 C8 H8 120.0 . . ?
C9 C8 C7 120.0(3) . . ?
C9 C8 H8 120.0 . . ?
C8 C9 H9 120.0 . . ?
C14 C9 C8 120.0(3) . . ?
C14 C9 H9 120.0 . . ?
C0AA C10 H10 120.0 . . ?
C0AA C10 C11 120.0(2) . . ?
C11 C10 H10 120.0 . . ?
C1 C11 H11 119.9 . . ?
C10 C11 C1 120.14(18) . . ?
C10 C11 H11 119.9 . . ?
N2 C12 C5 176.4(2) . . ?
C6 C13 H13 120.0 . . ?
C6 C13 C14 120.0(3) . . ?
C14 C13 H13 120.0 . . ?
C9 C14 C13 120.6(3) . . ?
C9 C14 H14 119.7 . . ?
C13 C14 H14 119.7 . . ?

loop_
_geom_bond_atom_site_label_1
_geom_bond_atom_site_label_2
_geom_bond_distance
_geom_bond_site_symmetry_2
_geom_bond_publ_flag
O1 C4 1.356(2) . ?
O1 C5 1.434(2) . ?
O2 C4 1.201(2) . ?
C1 C3 1.386(3) . ?
C1 C4 1.475(3) . ?
C1 C11 1.382(3) . ?
N2 C12 1.140(3) . ?
C0AA H0AA 0.9300 . ?
C0AA C2 1.366(3) . ?
C0AA C10 1.370(3) . ?
C2 H2 0.9300 . ?
C2 C3 1.377(3) . ?
C3 H3 0.9300 . ?
C5 H5 0.9800 . ?
C5 C6 1.501(3) . ?
C5 C12 1.476(3) . ?
C6 C7 1.371(3) . ?
C6 C13 1.372(3) . ?
C7 H7 0.9300 . ?
C7 C8 1.378(4) . ?
C8 H8 0.9300 . ?
C8 C9 1.369(4) . ?
C9 H9 0.9300 . ?
C9 C14 1.347(5) . ?
C10 H10 0.9300 . ?
C10 C11 1.379(3) . ?
C11 H11 0.9300 . ?
C13 H13 0.9300 . ?
C13 C14 1.378(4) . ?
C14 H14 0.9300 . ?

loop_
_geom_torsion_atom_site_label_1
_geom_torsion_atom_site_label_2
_geom_torsion_atom_site_label_3
_geom_torsion_atom_site_label_4
_geom_torsion
_geom_torsion_site_symmetry_1
_geom_torsion_site_symmetry_2
_geom_torsion_site_symmetry_3
_geom_torsion_site_symmetry_4
_geom_torsion_publ_flag
O1 C5 C6 C7 -33.6(3) . . . . ?
O1 C5 C6 C13 149.71(19) . . . . ?
C0AA C2 C3 C1 -0.2(3) . . . . ?
C0AA C10 C11 C1 0.2(3) . . . . ?
C2 C0AA C10 C11 0.2(3) . . . . ?
C3 C1 C4 O1 177.76(16) . . . . ?
C3 C1 C4 O2 -2.3(3) . . . . ?
C3 C1 C11 C10 -0.6(3) . . . . ?
C4 O1 C5 C6 -169.47(14) . . . . ?
C4 O1 C5 C12 69.05(19) . . . . ?
C4 C1 C3 C2 179.25(19) . . . . ?
C4 C1 C11 C10 -179.17(17) . . . . ?
C5 O1 C4 O2 -4.0(2) . . . . ?
C5 O1 C4 C1 175.90(14) . . . . ?
C5 C6 C7 C8 -177.9(2) . . . . ?
C5 C6 C13 C14 176.7(2) . . . . ?
C6 C7 C8 C9 1.6(5) . . . . ?
C6 C13 C14 C9 1.0(4) . . . . ?
C7 C6 C13 C14 -0.1(4) . . . . ?
C7 C8 C9 C14 -0.7(5) . . . . ?
C8 C9 C14 C13 -0.6(5) . . . . ?
C10 C0AA C2 C3 -0.2(3) . . . . ?
C11 C1 C3 C2 0.6(3) . . . . ?
C11 C1 C4 O1 -3.7(2) . . . . ?
C11 C1 C4 O2 176.23(18) . . . . ?
C12 C5 C6 C7 88.0(2) . . . . ?
C12 C5 C6 C13 -88.7(2) . . . . ?
C13 C6 C7 C8 -1.2(4) . . . . ?
